data_7714703
loop_
_publ_author_name
'Lundberg, Daniel'
'Lindqvist-Reis, Patric'
'&#x141;yczko, Krzysztof'
'Eriksson, Lars'
'Persson, Ingmar'

_publ_section_title
;
 Coordination chemistry effects of the space-demanding solvent molecule
 <i>N</i>,<i>N</i>'-dimethylpropyleneurea.
;
_journal_issue 4
_journal_name_full 'Dalton transactions (Cambridge, England : 2003)'
_journal_page_first 1817
_journal_page_last 1832
_journal_paper_doi 10.1039/d3dt03193d
_journal_volume 53
_journal_year 2024
_chemical_formula_moiety 'C36 H72 N12 O6 Pr, I, 2(I3)'
_chemical_formula_sum 'C36 H72 I7 N12 O6 Pr'
_chemical_formula_weight 1798.26
_space_group_crystal_system trigonal
_space_group_IT_number 147
_space_group_name_Hall '-P 3'
_space_group_name_H-M_alt 'P -3'
_atom_sites_solution_hydrogens geom
_atom_sites_solution_primary direct
_atom_sites_solution_secondary difmap
_audit_creation_method SHELXL-2018/3
_audit_update_record
;
2022-09-25 deposited with the CCDC.	2023-12-13 downloaded from the CCDC.
;
_cell_angle_alpha 90
_cell_angle_beta 90
_cell_angle_gamma 120
_cell_formula_units_Z 1
_cell_length_a 11.6236(18)
_cell_length_b 11.6236(18)
_cell_length_c 12.2134(12)
_cell_measurement_reflns_used 3001
_cell_measurement_temperature 100(2)
_cell_measurement_theta_max 32.2976
_cell_measurement_theta_min 3.8701
_cell_volume 1429.1(3)
_computing_cell_refinement
;
CrysAlisPro, Agilent Technologies,
Version 1.171.36.32 (release 02-08-2013 CrysAlis171 .NET)
(compiled Aug  2 2013,16:46:58)
;
_computing_data_collection
;
CrysAlisPro, Agilent Technologies,
Version 1.171.36.32 (release 02-08-2013 CrysAlis171 .NET)
(compiled Aug  2 2013,16:46:58)
;
_computing_data_reduction
;
CrysAlisPro, Agilent Technologies,
Version 1.171.36.32 (release 02-08-2013 CrysAlis171 .NET)
(compiled Aug  2 2013,16:46:58)
;
_computing_structure_refinement 'SHELXL-2018/3 (Sheldrick, 2018)'
_computing_structure_solution 'SHELXS (Sheldrick, 2015)'
_diffrn_ambient_temperature 100(2)
_diffrn_detector_area_resol_mean 16.5467
_diffrn_measured_fraction_theta_full 0.997
_diffrn_measured_fraction_theta_max 0.997
_diffrn_measurement_device_type 'Excalibur-III \k diffractometer with Sapphire-3 CCD'
_diffrn_measurement_method '\w scans at different \f'
_diffrn_radiation_monochromator graphite
_diffrn_radiation_source 'Enhance (Mo) X-ray source'
_diffrn_radiation_type MoK\a
_diffrn_radiation_wavelength 0.71073
_diffrn_reflns_av_R_equivalents 0.0561
_diffrn_reflns_av_unetI/netI 0.0992
_diffrn_reflns_Laue_measured_fraction_full 0.997
_diffrn_reflns_Laue_measured_fraction_max 0.997
_diffrn_reflns_limit_h_max 7
_diffrn_reflns_limit_h_min -15
_diffrn_reflns_limit_k_max 15
_diffrn_reflns_limit_k_min -15
_diffrn_reflns_limit_l_max 16
_diffrn_reflns_limit_l_min -16
_diffrn_reflns_number 11630
_diffrn_reflns_point_group_measured_fraction_full 0.997
_diffrn_reflns_point_group_measured_fraction_max 0.997
_diffrn_reflns_theta_full 25.242
_diffrn_reflns_theta_max 28.269
_diffrn_reflns_theta_min 3.883
_diffrn_standards_number 0
_exptl_absorpt_coefficient_mu 4.681
_exptl_absorpt_correction_T_max 0.869
_exptl_absorpt_correction_T_min 0.855
_exptl_absorpt_correction_type multi-scan
_exptl_absorpt_process_details
;
CrysAlis RED, Oxford Diffraction Ltd.,
Version 1.171.32.24 (release 21-04-2008 CrysAlis171 .NET)
(compiled Apr 21 2008,18:23:10)
Empirical absorption correction using spherical harmonics,
 implemented in SCALE3 ABSPACK scaling algorithm.
;
_exptl_crystal_colour yellow
_exptl_crystal_density_diffrn 2.090
_exptl_crystal_description octahedron
_exptl_crystal_F_000 850
_exptl_crystal_size_max 0.020
_exptl_crystal_size_mid 0.015
_exptl_crystal_size_min 0.012
_refine_diff_density_max 0.616
_refine_diff_density_min -0.647
_refine_diff_density_rms 0.114
_refine_ls_extinction_coef 0.00131(7)
_refine_ls_extinction_expression Fc^*^=kFc[1+0.001xFc^2^\l^3^/sin(2\q)]^-1/4^
_refine_ls_extinction_method 'SHELXL-2018/3 (Sheldrick 2018)'
_refine_ls_goodness_of_fit_ref 0.703
_refine_ls_hydrogen_treatment constr
_refine_ls_matrix_type full
_refine_ls_number_parameters 98
_refine_ls_number_reflns 2370
_refine_ls_number_restraints 0
_refine_ls_restrained_S_all 0.703
_refine_ls_R_factor_all 0.0513
_refine_ls_R_factor_gt 0.0241
_refine_ls_shift/su_max 0.001
_refine_ls_shift/su_mean 0.000
_refine_ls_structure_factor_coef Fsqd
_refine_ls_weighting_details 'w=1/[\s^2^(Fo^2^)+(0.0150P)^2^] where P=(Fo^2^+2Fc^2^)/3'
_refine_ls_weighting_scheme calc
_refine_ls_wR_factor_gt 0.0398
_refine_ls_wR_factor_ref 0.0412
_reflns_Friedel_coverage 0.000
_reflns_number_gt 1328
_reflns_number_total 2370
_reflns_threshold_expression 'I > 2\s(I)'
_cod_data_source_file d3dt03193d2.cif
_cod_data_source_block Pr_dmpu6_I7
_cod_depositor_comments 'Adding full bibliography for 7714702--7714710.cif.'
_cod_original_cell_volume 1429.1(5)
_cod_database_code 7714703
_shelx_shelxl_version_number 2018/3
_shelx_space_group_comment
;
The symmetry employed for this shelxl refinement is uniquely defined
by the following loop, which should always be used as a source of
symmetry information in preference to the above space-group names.
They are only intended as comments.
;

loop_
_space_group_symop_operation_xyz
'x, y, z'
'-y, x-y, z'
'-x+y, -x, z'
'-x, -y, -z'
'y, -x+y, -z'
'x-y, x, -z'

loop_
_atom_site_label
_atom_site_type_symbol
_atom_site_fract_x
_atom_site_fract_y
_atom_site_fract_z
_atom_site_U_iso_or_equiv
_atom_site_adp_type
_atom_site_occupancy
_atom_site_site_symmetry_order
_atom_site_calc_flag
_atom_site_refinement_flags_posn
_atom_site_refinement_flags_adp
_atom_site_refinement_flags_occupancy
_atom_site_disorder_assembly
_atom_site_disorder_group
Pr1 Pr 0.000000 0.000000 0.000000 0.01241(13) Uani 1 6 d S T P . .
I1 I 0.000000 0.000000 0.500000 0.0361(2) Uani 1 6 d S T P . .
I21 I 0.333333 0.666667 0.58379(4) 0.02731(15) Uani 1 3 d S T P . .
I22 I 0.333333 0.666667 1.06001(4) 0.02739(15) Uani 1 3 d S T P . .
I23 I 0.333333 0.666667 0.82288(4) 0.01946(12) Uani 1 3 d S T P . .
O1 O 0.0935(2) -0.0975(2) 0.11004(18) 0.0164(6) Uani 1 1 d . . . . .
C1 C 0.1620(4) -0.1092(3) 0.1852(3) 0.0169(9) Uani 1 1 d . . . . .
N11 N 0.1027(3) -0.1878(3) 0.2715(2) 0.0185(7) Uani 1 1 d . . . . .
N12 N 0.2954(3) -0.0442(3) 0.1772(2) 0.0164(7) Uani 1 1 d . . . . .
C11 C -0.0426(3) -0.2645(4) 0.2790(3) 0.0266(10) Uani 1 1 d . . . . .
H11A H -0.074176 -0.215304 0.323014 0.040 Uiso 1 1 calc R U . . .
H11B H -0.069739 -0.350367 0.313750 0.040 Uiso 1 1 calc R U . . .
H11C H -0.080877 -0.279095 0.205414 0.040 Uiso 1 1 calc R U . . .
C12 C 0.3558(3) 0.0210(4) 0.0743(3) 0.0221(9) Uani 1 1 d . . . . .
H12A H 0.303309 -0.035391 0.013144 0.033 Uiso 1 1 calc R U . . .
H12B H 0.446440 0.035719 0.070172 0.033 Uiso 1 1 calc R U . . .
H12C H 0.358556 0.106506 0.070312 0.033 Uiso 1 1 calc R U . . .
C13 C 0.1771(4) -0.1958(4) 0.3650(3) 0.0268(10) Uani 1 1 d . . . . .
H13A H 0.187473 -0.274908 0.357235 0.032 Uiso 1 1 calc R U . . .
H13B H 0.127199 -0.205594 0.433363 0.032 Uiso 1 1 calc R U . . .
C14 C 0.3106(4) -0.0741(4) 0.3719(3) 0.0217(9) Uani 1 1 d . . . . .
H14A H 0.364383 -0.086213 0.428690 0.026 Uiso 1 1 calc R U . . .
H14B H 0.300835 0.002795 0.392905 0.026 Uiso 1 1 calc R U . . .
C15 C 0.3801(4) -0.0476(4) 0.2630(3) 0.0243(10) Uani 1 1 d . . . . .
H15A H 0.464265 0.038459 0.265557 0.029 Uiso 1 1 calc R U . . .
H15B H 0.401644 -0.118194 0.246962 0.029 Uiso 1 1 calc R U . . .

loop_
_atom_site_aniso_label
_atom_site_aniso_U_11
_atom_site_aniso_U_22
_atom_site_aniso_U_33
_atom_site_aniso_U_23
_atom_site_aniso_U_13
_atom_site_aniso_U_12
Pr1 0.01390(19) 0.01390(19) 0.0094(3) 0.000 0.000 0.00695(10)
I1 0.0343(3) 0.0343(3) 0.0396(5) 0.000 0.000 0.01715(14)
I21 0.0316(2) 0.0316(2) 0.0188(3) 0.000 0.000 0.01578(10)
I22 0.0314(2) 0.0314(2) 0.0193(3) 0.000 0.000 0.01571(10)
I23 0.02004(16) 0.02004(16) 0.0183(3) 0.000 0.000 0.01002(8)
O1 0.0170(14) 0.0208(14) 0.0136(13) -0.0005(11) -0.0040(11) 0.0111(12)
C1 0.019(2) 0.013(2) 0.020(2) -0.0055(17) -0.0020(17) 0.0082(18)
N11 0.0177(17) 0.0228(18) 0.0165(17) 0.0047(14) 0.0015(14) 0.0111(15)
N12 0.0144(18) 0.0222(18) 0.0135(16) 0.0034(14) -0.0016(13) 0.0098(15)
C11 0.020(2) 0.028(2) 0.026(2) 0.0046(19) 0.0019(18) 0.0079(19)
C12 0.016(2) 0.026(2) 0.022(2) 0.0033(18) 0.0014(17) 0.0083(18)
C13 0.028(2) 0.031(2) 0.021(2) 0.0068(19) -0.0022(19) 0.014(2)
C14 0.032(2) 0.027(2) 0.012(2) -0.0007(17) -0.0101(17) 0.019(2)
C15 0.022(2) 0.027(2) 0.025(2) 0.0024(18) -0.0057(18) 0.013(2)

loop_
_atom_type_symbol
_atom_type_description
_atom_type_scat_dispersion_real
_atom_type_scat_dispersion_imag
_atom_type_scat_source
C C 0.0033 0.0016 'International Tables Vol C Tables 4.2.6.8 and 6.1.1.4'
H H 0.0000 0.0000 'International Tables Vol C Tables 4.2.6.8 and 6.1.1.4'
N N 0.0061 0.0033 'International Tables Vol C Tables 4.2.6.8 and 6.1.1.4'
O O 0.0106 0.0060 'International Tables Vol C Tables 4.2.6.8 and 6.1.1.4'
I I -0.4742 1.8119 'International Tables Vol C Tables 4.2.6.8 and 6.1.1.4'
Pr Pr -0.2180 2.8214 'International Tables Vol C Tables 4.2.6.8 and 6.1.1.4'

loop_
_geom_angle_atom_site_label_1
_geom_angle_atom_site_label_2
_geom_angle_atom_site_label_3
_geom_angle
_geom_angle_site_symmetry_1
_geom_angle_site_symmetry_3
_geom_angle_publ_flag
O1 Pr1 O1 89.56(8) . 5 ?
O1 Pr1 O1 90.44(8) . 2 ?
O1 Pr1 O1 180.00(14) 5 2 ?
O1 Pr1 O1 180.0 . 4 ?
O1 Pr1 O1 90.44(8) 5 4 ?
O1 Pr1 O1 89.56(8) 2 4 ?
O1 Pr1 O1 89.56(8) . 6 ?
O1 Pr1 O1 90.44(8) 5 6 ?
O1 Pr1 O1 89.56(8) 2 6 ?
O1 Pr1 O1 90.44(8) 4 6 ?
O1 Pr1 O1 90.44(8) . 3 ?
O1 Pr1 O1 89.56(8) 5 3 ?
O1 Pr1 O1 90.44(8) 2 3 ?
O1 Pr1 O1 89.56(8) 4 3 ?
O1 Pr1 O1 180.0(2) 6 3 ?
I22 I23 I21 180.0 . . ?
C1 O1 Pr1 159.2(2) . . ?
O1 C1 N11 120.5(3) . . ?
O1 C1 N12 119.8(3) . . ?
N11 C1 N12 119.7(3) . . ?
C1 N11 C13 122.7(3) . . ?
C1 N11 C11 120.5(3) . . ?
C13 N11 C11 116.7(3) . . ?
C1 N12 C15 122.6(3) . . ?
C1 N12 C12 118.4(3) . . ?
C15 N12 C12 118.7(3) . . ?
N11 C11 H11A 109.5 . . ?
N11 C11 H11B 109.5 . . ?
H11A C11 H11B 109.5 . . ?
N11 C11 H11C 109.5 . . ?
H11A C11 H11C 109.5 . . ?
H11B C11 H11C 109.5 . . ?
N12 C12 H12A 109.5 . . ?
N12 C12 H12B 109.5 . . ?
H12A C12 H12B 109.5 . . ?
N12 C12 H12C 109.5 . . ?
H12A C12 H12C 109.5 . . ?
H12B C12 H12C 109.5 . . ?
N11 C13 C14 110.6(3) . . ?
N11 C13 H13A 109.5 . . ?
C14 C13 H13A 109.5 . . ?
N11 C13 H13B 109.5 . . ?
C14 C13 H13B 109.5 . . ?
H13A C13 H13B 108.1 . . ?
C13 C14 C15 110.0(3) . . ?
C13 C14 H14A 109.7 . . ?
C15 C14 H14A 109.7 . . ?
C13 C14 H14B 109.7 . . ?
C15 C14 H14B 109.7 . . ?
H14A C14 H14B 108.2 . . ?
N12 C15 C14 109.9(3) . . ?
N12 C15 H15A 109.7 . . ?
C14 C15 H15A 109.7 . . ?
N12 C15 H15B 109.7 . . ?
C14 C15 H15B 109.7 . . ?
H15A C15 H15B 108.2 . . ?

loop_
_geom_bond_atom_site_label_1
_geom_bond_atom_site_label_2
_geom_bond_distance
_geom_bond_site_symmetry_2
_geom_bond_publ_flag
Pr1 O1 2.346(2) . ?
Pr1 O1 2.346(2) 5 ?
Pr1 O1 2.346(2) 2 ?
Pr1 O1 2.346(2) 4 ?
Pr1 O1 2.346(2) 6 ?
Pr1 O1 2.346(2) 3 ?
I21 I23 2.9202(7) . ?
I22 I23 2.8961(7) . ?
O1 C1 1.266(4) . ?
C1 N11 1.339(4) . ?
C1 N12 1.346(4) . ?
N11 C13 1.463(4) . ?
N11 C11 1.466(4) . ?
N12 C15 1.452(4) . ?
N12 C12 1.454(4) . ?
C11 H11A 0.9800 . ?
C11 H11B 0.9800 . ?
C11 H11C 0.9800 . ?
C12 H12A 0.9800 . ?
C12 H12B 0.9800 . ?
C12 H12C 0.9800 . ?
C13 C14 1.490(5) . ?
C13 H13A 0.9900 . ?
C13 H13B 0.9900 . ?
C14 C15 1.506(5) . ?
C14 H14A 0.9900 . ?
C14 H14B 0.9900 . ?
C15 H15A 0.9900 . ?
C15 H15B 0.9900 . ?

loop_
_geom_torsion_atom_site_label_1
_geom_torsion_atom_site_label_2
_geom_torsion_atom_site_label_3
_geom_torsion_atom_site_label_4
_geom_torsion
_geom_torsion_site_symmetry_1
_geom_torsion_site_symmetry_2
_geom_torsion_site_symmetry_3
_geom_torsion_site_symmetry_4
_geom_torsion_publ_flag
Pr1 O1 C1 N11 109.5(6) . . . . ?
Pr1 O1 C1 N12 -71.8(7) . . . . ?
O1 C1 N11 C13 -174.5(3) . . . . ?
N12 C1 N11 C13 6.8(5) . . . . ?
O1 C1 N11 C11 1.7(5) . . . . ?
N12 C1 N11 C11 -177.0(3) . . . . ?
O1 C1 N12 C15 176.7(3) . . . . ?
N11 C1 N12 C15 -4.6(5) . . . . ?
O1 C1 N12 C12 -9.6(5) . . . . ?
N11 C1 N12 C12 169.1(3) . . . . ?
C1 N11 C13 C14 22.3(5) . . . . ?
C11 N11 C13 C14 -154.1(3) . . . . ?
N11 C13 C14 C15 -51.4(4) . . . . ?
C1 N12 C15 C14 -26.0(5) . . . . ?
C12 N12 C15 C14 160.3(3) . . . . ?
C13 C14 C15 N12 53.1(4) . . . . ?
